data_7064190
loop_
_publ_author_name
'Sokolov, Vladislav A.'
'Bakulina, Olga'
'Boyarskaya, Irina A.'
'Spiridonova, Dar'ya V.'
'Kryukova, Mariya A.'
'Vasilyev, Aleksander'

_publ_section_title
;
 Synthesis of CCl3-substituted amides, ketones, indenes by intermolecular
 reactions of \b-CCl3-enones or \b-CCl3-\b-hydroxy ketones with various
 nucleophiles in CF3SO3H
;
_journal_name_full 'New Journal of Chemistry'
_journal_paper_doi 10.1039/D5NJ03928B
_journal_year 2026
_chemical_absolute_configuration unk
_chemical_formula_moiety 'C11 H8 Cl3 F3 O'
_chemical_formula_sum 'C11 H8 Cl3 F3 O'
_chemical_formula_weight 319.52
_space_group_crystal_system orthorhombic
_space_group_IT_number 19
_space_group_name_Hall 'P 2ac 2ab'
_space_group_name_H-M_alt 'P 21 21 21'
_atom_sites_solution_hydrogens geom
_atom_sites_solution_primary dual
_audit_creation_date 2023-10-04
_audit_creation_method
;
Olex2 1.5
(compiled 2023.08.24 svn.re1ec1418 for OlexSys, GUI svn.r6817)
;
_audit_update_record
;
2025-09-26 deposited with the CCDC.	2025-12-09 downloaded from the CCDC.
;
_cell_angle_alpha 90
_cell_angle_beta 90
_cell_angle_gamma 90
_cell_formula_units_Z 4
_cell_length_a 5.76450(10)
_cell_length_b 12.1514(2)
_cell_length_c 18.0507(2)
_cell_measurement_reflns_used 5075
_cell_measurement_temperature 100(2)
_cell_measurement_theta_max 69.0550
_cell_measurement_theta_min 4.3730
_cell_volume 1264.39(3)
_computing_cell_refinement 'CrysAlisPro 1.171.41.104a (Rigaku OD, 2021)'
_computing_data_collection 'CrysAlisPro 1.171.41.104a (Rigaku OD, 2021)'
_computing_data_reduction 'CrysAlisPro 1.171.41.104a (Rigaku OD, 2021)'
_computing_molecular_graphics 'Olex2 1.5 (Dolomanov et al., 2009)'
_computing_publication_material 'Olex2 1.5 (Dolomanov et al., 2009)'
_computing_structure_refinement 'SHELXL 2018/3 (Sheldrick, 2015)'
_computing_structure_solution 'SHELXT 2018/2 (Sheldrick, 2015)'
_diffrn_ambient_environment N~2~
_diffrn_ambient_temperature 100(2)
_diffrn_detector 'Hybrid Pixel Array Detector'
_diffrn_detector_area_resol_mean 10.0000
_diffrn_detector_type HyPix3000
_diffrn_measured_fraction_theta_full 1.000
_diffrn_measured_fraction_theta_max 1.000
_diffrn_measurement_details
;
List of Runs (angles in degrees, time in seconds):

  # Type    Start    End  Width  t~exp~   \w     \q     \k     \f   Frames
#--------------------------------------------------------------------------
  1  \w    -21.00  30.00   0.50    0.20    --  -35.49  59.00-113.00  102
  2  \w    -37.00  25.00   0.50    0.20    --  -35.49  80.00 110.00  124
  3  \w    -42.00 -17.00   0.50    0.20    --  -35.49  84.00   0.00   50
  4  \w     15.00  59.00   0.50    0.20    --   35.49 -59.00 106.00   88
  5  \w    -26.00   3.00   0.50    0.20    --   35.49 -59.00 106.00   58
  6  \w     36.00  63.00   0.50    0.20    --   35.49 -84.00-119.00   54
  7  \w    -16.00  22.00   0.50    0.20    --   35.49 -80.00 -12.00   76
  8  \w    107.00 140.00   0.50    0.80    --  100.00  59.00-113.00   66
  9  \w     55.00  80.00   0.50    0.80    --  100.00 -80.00 -12.00   50
 10  \w     96.00 121.00   0.50    0.80    --  100.00 -59.00 106.00   50
 11  \w     90.00 130.00   0.50    0.80    --  100.00  80.00 110.00   80
 12  \w     95.00 121.00   0.50    0.80    --  100.00 -84.00-119.00   52
 13  \w     36.00  69.00   0.50    0.80    --  100.00 -84.00-119.00   66
 14  \w    -81.00 -56.00   0.50    0.20    --  -35.49 -59.00 106.00   50
 15  \w     33.00  58.00   0.50    0.20    --   35.49  59.00-113.00   50
 16  \w     15.00  40.00   0.50    0.20    --   35.49-138.00-120.00   50
 17  \w    -11.00  51.00   0.50    0.20    --   35.49-104.00 -30.00  124
 18  \w     14.00  40.00   0.50    0.20    --   35.49 -43.00 -90.00   52
 19  \w    118.00 146.00   0.50    0.80    --  100.00 107.00-120.00   56
 20  \w    117.00 150.00   0.50    0.80    --  100.00 107.00 -30.00   66
 21  \w    108.00 157.00   0.50    0.80    --  100.00  77.00 -30.00   98
 22  \w     86.00 111.00   0.50    0.80    --  100.00  30.00 -90.00   50
 23  \w     83.00 109.00   0.50    0.80    --  100.00 107.00 -30.00   52
 24  \w    120.00 156.00   0.50    0.80    --  100.00  30.00 -90.00   72
 25  \w     30.00 105.00   0.50    0.80    --  100.00 -37.00 -90.00  150
 26  \w     93.00 157.00   0.50    0.80    --  100.00  77.00-180.00  128
 27  \w     92.00 117.00   0.50    0.80    --  100.00 107.00-180.00   50
 28  \w    100.00 153.00   0.50    0.80    --  100.00  77.00 -90.00  106
 29  \w     99.00 157.00   0.50    0.80    --  100.00  91.00 -60.00  116
 30  \w     79.00 104.00   0.50    0.80    --  100.00 -80.00 -12.00   50
 31  \w    -81.00 -34.00   0.50    0.20    --  -35.49 -43.00  30.00   94
 32  \w     63.00  88.00   0.50    0.20    --   35.49-138.00-180.00   50
 33  \w     76.00 102.00   0.50    0.80    --  100.00-107.00 120.00   52
 34  \w     79.00 116.00   0.50    0.80    --  100.00  53.00-150.00   74
 35  \w     38.00  64.00   0.50    0.80    --  100.00-107.00   0.00   52
 36  \w     75.00 107.00   0.50    0.80    --  100.00-107.00   0.00   64
 37  \w     82.00 111.00   0.50    0.80    --  100.00-125.00 120.00   58
 38  \w     31.00  56.00   0.50    0.80    --  100.00-125.00 120.00   50
 39  \w     91.00 120.00   0.50    0.80    --  100.00  37.00  60.00   58
 40  \w     94.00 130.00   0.50    0.80    --  100.00  53.00 -90.00   72
 41  \w     28.00  59.00   0.50    0.80    --  100.00-107.00 120.00   62
 42  \w     32.00  58.00   0.50    0.80    --  100.00-125.00-120.00   52
 43  \w     83.00 110.00   0.50    0.80    --  100.00-125.00-120.00   54
 44  \w     30.00  56.00   0.50    0.80    --  100.00 -30.00  60.00   52
 45  \w     90.00 116.00   0.50    0.80    --  100.00 -30.00  60.00   52
 46  \w    105.00 130.00   0.50    0.80    --  100.00  91.00-180.00   50
 47  \w    119.00 153.00   0.50    0.80    --  100.00  77.00 150.00   68
;
_diffrn_measurement_device 'four-circle diffractometer'
_diffrn_measurement_device_type 'SuperNova, Single source at offset/far, HyPix3000'
_diffrn_measurement_method '\w scans'
_diffrn_orient_matrix_type 'CrysAlisPro convention (1999,Acta A55,543-557)'
_diffrn_orient_matrix_UB_11 0.1869213000
_diffrn_orient_matrix_UB_12 -0.0713865000
_diffrn_orient_matrix_UB_13 0.0375775000
_diffrn_orient_matrix_UB_21 -0.0111555000
_diffrn_orient_matrix_UB_22 -0.0820158000
_diffrn_orient_matrix_UB_23 -0.0649725000
_diffrn_orient_matrix_UB_31 0.1907428000
_diffrn_orient_matrix_UB_32 0.0651854000
_diffrn_orient_matrix_UB_33 -0.0406052000
_diffrn_radiation_monochromator mirror
_diffrn_radiation_probe x-ray
_diffrn_radiation_type 'Cu K\a'
_diffrn_radiation_wavelength 1.54184
_diffrn_reflns_av_R_equivalents 0.0266
_diffrn_reflns_av_unetI/netI 0.0281
_diffrn_reflns_Laue_measured_fraction_full 1.000
_diffrn_reflns_Laue_measured_fraction_max 1.000
_diffrn_reflns_limit_h_max 6
_diffrn_reflns_limit_h_min -6
_diffrn_reflns_limit_k_max 14
_diffrn_reflns_limit_k_min -14
_diffrn_reflns_limit_l_max 21
_diffrn_reflns_limit_l_min -21
_diffrn_reflns_number 6418
_diffrn_reflns_point_group_measured_fraction_full 0.999
_diffrn_reflns_point_group_measured_fraction_max 0.998
_diffrn_reflns_theta_full 67.684
_diffrn_reflns_theta_max 69.075
_diffrn_reflns_theta_min 4.386
_diffrn_source 'micro-focus sealed X-ray tube'
_diffrn_source_type 'SuperNova (Cu) X-ray Source'
_exptl_absorpt_coefficient_mu 6.806
_exptl_absorpt_correction_T_max 1.00000
_exptl_absorpt_correction_T_min 0.63871
_exptl_absorpt_correction_type multi-scan
_exptl_absorpt_process_details
;
CrysAlisPro 1.171.41.104a (Rigaku Oxford Diffraction, 2021)
Empirical absorption correction using spherical harmonics,
implemented in SCALE3 ABSPACK scaling algorithm.
;
_exptl_crystal_colour 'clear colourless'
_exptl_crystal_colour_lustre clear
_exptl_crystal_colour_primary colourless
_exptl_crystal_density_diffrn 1.679
_exptl_crystal_description prism
_exptl_crystal_F_000 640
_exptl_crystal_size_max 0.16
_exptl_crystal_size_mid 0.14
_exptl_crystal_size_min 0.07
_refine_diff_density_max 0.549
_refine_diff_density_min -0.333
_refine_diff_density_rms 0.053
_refine_ls_abs_structure_details
;
 Flack x determined using 937 quotients [(I+)-(I-)]/[(I+)+(I-)]
 (Parsons, Flack and Wagner, Acta Cryst. B69 (2013) 249-259).
;
_refine_ls_abs_structure_Flack 0.000(8)
_refine_ls_extinction_method none
_refine_ls_goodness_of_fit_ref 1.042
_refine_ls_hydrogen_treatment constr
_refine_ls_matrix_type full
_refine_ls_number_parameters 173
_refine_ls_number_reflns 2348
_refine_ls_number_restraints 0
_refine_ls_restrained_S_all 1.042
_refine_ls_R_factor_all 0.0296
_refine_ls_R_factor_gt 0.0292
_refine_ls_shift/su_max 0.000
_refine_ls_shift/su_mean 0.000
_refine_ls_structure_factor_coef Fsqd
_refine_ls_weighting_details 'w=1/[\s^2^(Fo^2^)+(0.0356P)^2^+0.8616P] where P=(Fo^2^+2Fc^2^)/3'
_refine_ls_weighting_scheme calc
_refine_ls_wR_factor_gt 0.0733
_refine_ls_wR_factor_ref 0.0737
_reflns_Friedel_coverage 0.689
_reflns_Friedel_fraction_full 0.998
_reflns_Friedel_fraction_max 0.996
_reflns_number_gt 2312
_reflns_number_total 2348
_reflns_threshold_expression 'I > 2\s(I)'
_cod_data_source_file d5nj03928b2.cif
_cod_data_source_block 25718_skm220
_cod_database_code 7064190
_shelx_shelxl_version_number 2018/3
_chemical_oxdiff_formula 'C11 H8 Cl3 F3 O'
_shelx_space_group_comment
;
The symmetry employed for this shelxl refinement is uniquely defined
by the following loop, which should always be used as a source of
symmetry information in preference to the above space-group names.
They are only intended as comments.
;
_shelx_estimated_absorpt_t_max 0.647
_shelx_estimated_absorpt_t_min 0.409
_olex2_refinement_description
;
1. Fixed Uiso
 At 1.2 times of:
  All C(H) groups, All C(H,H) groups
2. Uiso/Uaniso restraints and constraints
Uanis(F2) = Uanis(F2')
Uanis(F1') = Uanis(F1)
Uanis(F3) = Uanis(F3')
3. Others
 Sof(F1')=Sof(F2')=Sof(F3')=1-FVAR(1)
 Sof(F1)=Sof(F2)=Sof(F3)=FVAR(1)
4.a Secondary CH2 refined with riding coordinates:
 C2(H2A,H2B), C3(H3A,H3B)
4.b Aromatic/amide H refined with riding coordinates:
 C6(H6), C7(H7), C9(H9), C10(H10)
;
_olex2_submission_special_instructions 'No special instructions were received'
_oxdiff_exptl_absorpt_empirical_details
;
Empirical correction (ABSPACK) includes:
- Absorption correction using spherical harmonics
- Frame scaling
;
_oxdiff_exptl_absorpt_empirical_full_max 1.881
_oxdiff_exptl_absorpt_empirical_full_min 0.636

loop_
_space_group_symop_operation_xyz
'x, y, z'
'-x+1/2, -y, z+1/2'
'-x, y+1/2, -z+1/2'
'x+1/2, -y+1/2, -z'

loop_
_atom_site_label
_atom_site_type_symbol
_atom_site_fract_x
_atom_site_fract_y
_atom_site_fract_z
_atom_site_U_iso_or_equiv
_atom_site_adp_type
_atom_site_occupancy
_atom_site_site_symmetry_order
_atom_site_calc_flag
_atom_site_refinement_flags_posn
_atom_site_refinement_flags_adp
_atom_site_refinement_flags_occupancy
_atom_site_disorder_assembly
_atom_site_disorder_group
Cl1 Cl 0.62834(14) 1.16414(6) 0.47285(5) 0.0278(2) Uani 1 1 d . . . . .
Cl2 Cl 0.18025(13) 1.08173(7) 0.43093(5) 0.0290(2) Uani 1 1 d . . . . .
Cl3 Cl 0.55432(17) 1.08570(7) 0.32453(4) 0.0338(2) Uani 1 1 d . . . . .
F1 F 0.106(5) 0.275(2) 0.325(2) 0.0744(13) Uani 0.111(4) 1 d . . P A 1
F1' F 0.2144(5) 0.3007(3) 0.2575(2) 0.0744(13) Uani 0.889(4) 1 d . . P A 2
F2 F 0.076(7) 0.380(2) 0.215(2) 0.0845(18) Uani 0.111(4) 1 d . . P A 1
F2' F -0.0946(9) 0.3946(2) 0.2430(3) 0.0845(18) Uani 0.889(4) 1 d . . P A 2
F3 F -0.134(7) 0.357(3) 0.2922(18) 0.0781(14) Uani 0.111(4) 1 d . . P A 1
F3' F -0.0431(9) 0.3062(3) 0.3397(2) 0.0781(14) Uani 0.889(4) 1 d . . P A 2
O1 O 0.7152(4) 0.7320(2) 0.44978(13) 0.0260(5) Uani 1 1 d . . . . .
C1 C 0.4839(6) 1.0621(3) 0.41902(17) 0.0215(6) Uani 1 1 d . . . . .
C2 C 0.5595(6) 0.9480(2) 0.44321(17) 0.0220(6) Uani 1 1 d . . . . .
H2A H 0.533698 0.940404 0.497192 0.026 Uiso 1 1 calc R U . . .
H2B H 0.727865 0.939739 0.433893 0.026 Uiso 1 1 calc R U . . .
C3 C 0.4303(6) 0.8563(2) 0.40322(16) 0.0209(6) Uani 1 1 d . . . . .
H3A H 0.266234 0.856430 0.419443 0.025 Uiso 1 1 calc R U . . .
H3B H 0.432997 0.871050 0.349291 0.025 Uiso 1 1 calc R U . . .
C4 C 0.5327(6) 0.7443(3) 0.41747(16) 0.0205(6) Uani 1 1 d . . . . .
C5 C 0.4039(6) 0.6468(2) 0.38635(16) 0.0188(6) Uani 1 1 d . . . . .
C6 C 0.1905(6) 0.6580(3) 0.35085(17) 0.0212(6) Uani 1 1 d . . . . .
H6 H 0.119419 0.728395 0.347580 0.025 Uiso 1 1 calc R U . . .
C7 C 0.0812(6) 0.5669(3) 0.32024(17) 0.0222(6) Uani 1 1 d . . . . .
H7 H -0.064000 0.574881 0.295942 0.027 Uiso 1 1 calc R U . . .
C8 C 0.1850(6) 0.4644(3) 0.32531(18) 0.0233(7) Uani 1 1 d . . . . .
C9 C 0.3963(6) 0.4511(3) 0.36210(18) 0.0243(7) Uani 1 1 d . . . . .
H9 H 0.464715 0.380251 0.366389 0.029 Uiso 1 1 calc R U . . .
C10 C 0.5048(6) 0.5423(3) 0.39221(17) 0.0224(7) Uani 1 1 d . . . . .
H10 H 0.649013 0.533902 0.417069 0.027 Uiso 1 1 calc R U . . .
C11 C 0.0711(7) 0.3668(3) 0.2908(2) 0.0290(8) Uani 1 1 d . . . . .

loop_
_atom_site_aniso_label
_atom_site_aniso_U_11
_atom_site_aniso_U_22
_atom_site_aniso_U_33
_atom_site_aniso_U_23
_atom_site_aniso_U_13
_atom_site_aniso_U_12
Cl1 0.0274(4) 0.0220(4) 0.0341(4) -0.0077(3) -0.0042(3) -0.0006(3)
Cl2 0.0195(4) 0.0246(4) 0.0428(4) -0.0029(3) 0.0001(3) 0.0021(3)
Cl3 0.0529(5) 0.0260(4) 0.0226(3) 0.0022(3) 0.0092(4) -0.0046(4)
F1 0.0416(17) 0.056(2) 0.125(3) -0.067(2) 0.0110(19) -0.0081(14)
F1' 0.0416(17) 0.056(2) 0.125(3) -0.067(2) 0.0110(19) -0.0081(14)
F2 0.110(3) 0.0296(14) 0.114(3) -0.0204(17) -0.092(3) 0.0161(18)
F2' 0.110(3) 0.0296(14) 0.114(3) -0.0204(17) -0.092(3) 0.0161(18)
F3 0.110(4) 0.066(2) 0.059(2) -0.0011(17) 0.005(2) -0.063(3)
F3' 0.110(4) 0.066(2) 0.059(2) -0.0011(17) 0.005(2) -0.063(3)
O1 0.0228(12) 0.0259(12) 0.0294(12) -0.0011(9) -0.0057(9) 0.0026(10)
C1 0.0193(15) 0.0238(16) 0.0215(14) -0.0016(12) 0.0009(12) -0.0020(12)
C2 0.0212(16) 0.0217(15) 0.0230(14) -0.0021(11) -0.0019(12) 0.0020(12)
C3 0.0237(15) 0.0182(15) 0.0208(14) -0.0008(11) -0.0011(13) 0.0000(13)
C4 0.0215(16) 0.0224(15) 0.0176(13) -0.0005(12) 0.0018(12) 0.0010(13)
C5 0.0212(15) 0.0208(14) 0.0146(13) 0.0023(11) 0.0032(12) 0.0007(12)
C6 0.0233(16) 0.0199(14) 0.0203(14) 0.0015(11) -0.0005(13) 0.0029(13)
C7 0.0224(16) 0.0223(15) 0.0220(14) 0.0020(12) -0.0013(12) -0.0003(12)
C8 0.0301(18) 0.0196(14) 0.0201(14) 0.0027(12) -0.0003(14) -0.0017(13)
C9 0.0288(18) 0.0183(14) 0.0256(15) 0.0028(12) -0.0008(13) 0.0044(13)
C10 0.0231(17) 0.0232(15) 0.0207(14) 0.0038(12) -0.0017(13) 0.0037(13)
C11 0.0312(18) 0.0207(16) 0.0350(17) 0.0021(14) -0.0066(16) -0.0005(14)

loop_
_atom_type_symbol
_atom_type_description
_atom_type_scat_dispersion_real
_atom_type_scat_dispersion_imag
_atom_type_scat_source
C C 0.0181 0.0091 'International Tables Vol C Tables 4.2.6.8 and 6.1.1.4'
H H 0.0000 0.0000 'International Tables Vol C Tables 4.2.6.8 and 6.1.1.4'
Cl Cl 0.3639 0.7018 'International Tables Vol C Tables 4.2.6.8 and 6.1.1.4'
F F 0.0727 0.0534 'International Tables Vol C Tables 4.2.6.8 and 6.1.1.4'
O O 0.0492 0.0322 'International Tables Vol C Tables 4.2.6.8 and 6.1.1.4'

loop_
_geom_angle_atom_site_label_1
_geom_angle_atom_site_label_2
_geom_angle_atom_site_label_3
_geom_angle
_geom_angle_site_symmetry_1
_geom_angle_site_symmetry_3
_geom_angle_publ_flag
Cl2 C1 Cl1 107.47(17) . . ?
Cl3 C1 Cl1 107.72(17) . . ?
Cl3 C1 Cl2 108.59(17) . . ?
C2 C1 Cl1 110.2(2) . . ?
C2 C1 Cl2 111.7(2) . . ?
C2 C1 Cl3 111.0(2) . . ?
C1 C2 H2A 109.0 . . ?
C1 C2 H2B 109.0 . . ?
C1 C2 C3 113.1(3) . . ?
H2A C2 H2B 107.8 . . ?
C3 C2 H2A 109.0 . . ?
C3 C2 H2B 109.0 . . ?
C2 C3 H3A 109.0 . . ?
C2 C3 H3B 109.0 . . ?
H3A C3 H3B 107.8 . . ?
C4 C3 C2 112.9(3) . . ?
C4 C3 H3A 109.0 . . ?
C4 C3 H3B 109.0 . . ?
O1 C4 C3 122.3(3) . . ?
O1 C4 C5 120.7(3) . . ?
C3 C4 C5 117.0(3) . . ?
C6 C5 C4 121.9(3) . . ?
C6 C5 C10 119.3(3) . . ?
C10 C5 C4 118.7(3) . . ?
C5 C6 H6 119.8 . . ?
C7 C6 C5 120.3(3) . . ?
C7 C6 H6 119.8 . . ?
C6 C7 H7 120.2 . . ?
C8 C7 C6 119.7(3) . . ?
C8 C7 H7 120.2 . . ?
C7 C8 C9 120.8(3) . . ?
C7 C8 C11 119.9(3) . . ?
C9 C8 C11 119.3(3) . . ?
C8 C9 H9 120.4 . . ?
C10 C9 C8 119.2(3) . . ?
C10 C9 H9 120.4 . . ?
C5 C10 H10 119.7 . . ?
C9 C10 C5 120.6(3) . . ?
C9 C10 H10 119.7 . . ?
F1 C11 F2 124.5(18) . . ?
F1 C11 C8 114.9(12) . . ?
F1' C11 F2' 108.2(4) . . ?
F1' C11 F3' 106.3(4) . . ?
F1' C11 C8 113.9(3) . . ?
F2 C11 C8 108.4(12) . . ?
F2' C11 C8 112.6(3) . . ?
F3 C11 F1 93(2) . . ?
F3 C11 F2 93(2) . . ?
F3 C11 C8 120.6(16) . . ?
F3' C11 F2' 102.5(4) . . ?
F3' C11 C8 112.5(3) . . ?

loop_
_geom_bond_atom_site_label_1
_geom_bond_atom_site_label_2
_geom_bond_distance
_geom_bond_site_symmetry_2
_geom_bond_publ_flag
Cl1 C1 1.782(3) . ?
Cl2 C1 1.780(3) . ?
Cl3 C1 1.777(3) . ?
F1 C11 1.28(4) . ?
F1' C11 1.300(5) . ?
F2 C11 1.39(4) . ?
F2' C11 1.331(5) . ?
F3 C11 1.19(4) . ?
F3' C11 1.324(5) . ?
O1 C4 1.212(4) . ?
C1 C2 1.517(4) . ?
C2 H2A 0.9900 . ?
C2 H2B 0.9900 . ?
C2 C3 1.522(4) . ?
C3 H3A 0.9900 . ?
C3 H3B 0.9900 . ?
C3 C4 1.506(4) . ?
C4 C5 1.507(4) . ?
C5 C6 1.394(4) . ?
C5 C10 1.401(4) . ?
C6 H6 0.9500 . ?
C6 C7 1.388(5) . ?
C7 H7 0.9500 . ?
C7 C8 1.385(5) . ?
C8 C9 1.397(5) . ?
C8 C11 1.493(5) . ?
C9 H9 0.9500 . ?
C9 C10 1.383(5) . ?
C10 H10 0.9500 . ?

loop_
_geom_torsion_atom_site_label_1
_geom_torsion_atom_site_label_2
_geom_torsion_atom_site_label_3
_geom_torsion_atom_site_label_4
_geom_torsion
_geom_torsion_site_symmetry_1
_geom_torsion_site_symmetry_2
_geom_torsion_site_symmetry_3
_geom_torsion_site_symmetry_4
_geom_torsion_publ_flag
Cl1 C1 C2 C3 176.0(2) . . . . ?
Cl2 C1 C2 C3 56.6(3) . . . . ?
Cl3 C1 C2 C3 -64.8(3) . . . . ?
O1 C4 C5 C6 178.1(3) . . . . ?
O1 C4 C5 C10 -3.2(4) . . . . ?
C1 C2 C3 C4 170.2(3) . . . . ?
C2 C3 C4 O1 -8.6(4) . . . . ?
C2 C3 C4 C5 174.3(3) . . . . ?
C3 C4 C5 C6 -4.8(4) . . . . ?
C3 C4 C5 C10 173.9(3) . . . . ?
C4 C5 C6 C7 177.4(3) . . . . ?
C4 C5 C10 C9 -177.7(3) . . . . ?
C5 C6 C7 C8 0.2(5) . . . . ?
C6 C5 C10 C9 1.1(5) . . . . ?
C6 C7 C8 C9 1.2(5) . . . . ?
C6 C7 C8 C11 -178.4(3) . . . . ?
C7 C8 C9 C10 -1.5(5) . . . . ?
C7 C8 C11 F1 -148.1(16) . . . . ?
C7 C8 C11 F1' 139.0(4) . . . . ?
C7 C8 C11 F2 67.5(18) . . . . ?
C7 C8 C11 F2' 15.3(5) . . . . ?
C7 C8 C11 F3 -38(2) . . . . ?
C7 C8 C11 F3' -99.9(4) . . . . ?
C8 C9 C10 C5 0.4(5) . . . . ?
C9 C8 C11 F1 32.2(16) . . . . ?
C9 C8 C11 F1' -40.7(5) . . . . ?
C9 C8 C11 F2 -112.2(17) . . . . ?
C9 C8 C11 F2' -164.4(4) . . . . ?
C9 C8 C11 F3 143(2) . . . . ?
C9 C8 C11 F3' 80.4(5) . . . . ?
C10 C5 C6 C7 -1.3(4) . . . . ?
C11 C8 C9 C10 178.2(3) . . . . ?
